data_7023473
loop_
_publ_author_name
'Castro-Osma, Jose A'
'Alonso-Moreno, Carlos'
'G\'omez, M Victoria'
'M\'arquez-Segovia, Isabel'
'Otero, Antonio'
'Lara-S\'anchez, Agust\'in'
'Fern\'andez-Baeza, Juan'
'S\'anchez-Barba, Luis F'
'Rodr\'iguez, Ana M'

_publ_section_title
;
 Heteroscorpionate aluminium complexes as chiral building blocks to
 engineer helical architectures.
;
_journal_issue 39
_journal_name_full 'Dalton transactions (Cambridge, England : 2003)'
_journal_page_first 14240
_journal_page_last 14252
_journal_paper_doi 10.1039/c3dt51384j
_journal_volume 42
_journal_year 2013
_chemical_absolute_configuration ad
_chemical_formula_moiety 'C34 H58 Al3 N5 O, C7 H8'
_chemical_formula_sum 'C41 H66 Al3 N5 O'
_chemical_formula_weight 725.93
_chemical_name_systematic
;
 ?
;
_space_group_IT_number 4
_symmetry_cell_setting monoclinic
_symmetry_space_group_name_Hall 'P 2yb'
_symmetry_space_group_name_H-M 'P 1 21 1'
_atom_sites_solution_hydrogens geom
_atom_sites_solution_primary direct
_atom_sites_solution_secondary difmap
_audit_creation_method SHELXL-97
_cell_angle_alpha 90.00
_cell_angle_beta 97.873(3)
_cell_angle_gamma 90.00
_cell_formula_units_Z 2
_cell_length_a 10.4873(15)
_cell_length_b 19.489(3)
_cell_length_c 11.0006(15)
_cell_measurement_reflns_used 3319
_cell_measurement_temperature 200(2)
_cell_measurement_theta_max 20.073
_cell_measurement_theta_min 2.222
_cell_volume 2227.2(6)
_computing_cell_refinement 'Bruker SAINT'
_computing_data_collection 'Bruker APEX'
_computing_data_reduction 'Bruker SAINT, SADABS, XPREP'
_computing_molecular_graphics 'WINGX v1.70 (Farrugia, 1999)'
_computing_publication_material 'WINGX v1.70 (Farrugia, 1999)'
_computing_structure_refinement 'SHELXL-97 (Sheldrick, 1997)'
_computing_structure_solution 'SHELXS-97 (Sheldrick, 1990)'
_diffrn_ambient_temperature 200(2)
_diffrn_measured_fraction_theta_full 0.978
_diffrn_measured_fraction_theta_max 0.978
_diffrn_measurement_device_type 'CCD area detector'
_diffrn_measurement_method 'omega scans'
_diffrn_radiation_monochromator graphite
_diffrn_radiation_source 'fine-focus sealed tube'
_diffrn_radiation_type MoK\a
_diffrn_radiation_wavelength 0.71073
_diffrn_reflns_av_R_equivalents 0.0277
_diffrn_reflns_av_sigmaI/netI 0.0522
_diffrn_reflns_limit_h_max 11
_diffrn_reflns_limit_h_min -12
_diffrn_reflns_limit_k_max 23
_diffrn_reflns_limit_k_min -23
_diffrn_reflns_limit_l_max 13
_diffrn_reflns_limit_l_min -12
_diffrn_reflns_number 13614
_diffrn_reflns_theta_full 25.00
_diffrn_reflns_theta_max 25.00
_diffrn_reflns_theta_min 2.09
_exptl_absorpt_coefficient_mu 0.119
_exptl_absorpt_correction_T_max 0.9788
_exptl_absorpt_correction_T_min 0.9696
_exptl_absorpt_correction_type multi-scan
_exptl_absorpt_process_details SADABS
_exptl_crystal_colour colourless
_exptl_crystal_density_diffrn 1.082
_exptl_crystal_density_method 'not measured'
_exptl_crystal_description block
_exptl_crystal_F_000 788
_exptl_crystal_size_max 0.26
_exptl_crystal_size_mid 0.22
_exptl_crystal_size_min 0.18
_refine_diff_density_max 0.302
_refine_diff_density_min -0.276
_refine_diff_density_rms 0.039
_refine_ls_abs_structure_details 'Flack H D (1983), Acta Cryst. A39, 876-881'
_refine_ls_abs_structure_Flack 0.02(17)
_refine_ls_extinction_method none
_refine_ls_goodness_of_fit_ref 1.035
_refine_ls_hydrogen_treatment constr
_refine_ls_matrix_type full
_refine_ls_number_parameters 444
_refine_ls_number_reflns 7599
_refine_ls_number_restraints 73
_refine_ls_restrained_S_all 1.035
_refine_ls_R_factor_all 0.0786
_refine_ls_R_factor_gt 0.0552
_refine_ls_shift/su_max 0.019
_refine_ls_shift/su_mean 0.000
_refine_ls_structure_factor_coef Fsqd
_refine_ls_weighting_details 'calc w=1/[\s^2^(Fo^2^)+(0.0915P)^2^+0.0000P] where P=(Fo^2^+2Fc^2^)/3'
_refine_ls_weighting_scheme calc
_refine_ls_wR_factor_gt 0.1387
_refine_ls_wR_factor_ref 0.1579
_reflns_number_gt 5674
_reflns_number_total 7599
_reflns_threshold_expression >2sigma(I)
_cod_data_source_file c3dt51384j.txt
_cod_data_source_block 16
_cod_original_cell_volume 2227.2(5)
_cod_original_sg_symbol_H-M P21
_cod_database_code 7023473

loop_
_symmetry_equiv_pos_as_xyz
'x, y, z'
'-x, y+1/2, -z'

loop_
_atom_site_label
_atom_site_type_symbol
_atom_site_fract_x
_atom_site_fract_y
_atom_site_fract_z
_atom_site_U_iso_or_equiv
_atom_site_adp_type
_atom_site_occupancy
_atom_site_symmetry_multiplicity
_atom_site_calc_flag
_atom_site_refinement_flags
_atom_site_disorder_assembly
_atom_site_disorder_group
Al1 Al 0.94050(10) 0.97437(6) 0.80326(9) 0.0523(3) Uani 1 1 d . . .
Al2 Al 1.17030(11) 0.89482(6) 1.21915(9) 0.0562(3) Uani 1 1 d . . .
Al3 Al 1.39588(13) 0.87056(6) 1.02700(11) 0.0652(3) Uani 1 1 d . B .
N5 N 1.0514(3) 0.91010(13) 0.8972(2) 0.0472(7) Uani 1 1 d . . .
N4 N 1.2033(3) 1.02303(14) 0.8185(2) 0.0469(7) Uani 1 1 d . . .
N3 N 1.0774(3) 1.03932(14) 0.7753(3) 0.0511(7) Uani 1 1 d . . .
N2 N 1.3388(3) 1.01078(14) 1.0113(3) 0.0492(7) Uani 1 1 d . . .
N1 N 1.4409(3) 0.96837(18) 1.0499(3) 0.0574(8) Uani 1 1 d . . .
O1 O 1.2259(2) 0.89023(11) 1.05399(19) 0.0495(6) Uani 1 1 d . . .
C1 C 1.5275(4) 1.0083(3) 1.1203(3) 0.0648(11) Uani 1 1 d . . .
C2 C 1.4829(4) 1.0742(3) 1.1213(4) 0.0686(11) Uani 1 1 d . . .
H2 H 1.5261 1.1115 1.1603 0.082 Uiso 1 1 calc R . .
C3 C 1.3627(4) 1.0751(2) 1.0543(3) 0.0574(9) Uani 1 1 d . . .
C4 C 1.6513(4) 0.9778(3) 1.1851(4) 0.0910(15) Uani 1 1 d . . .
H4A H 1.6578 0.9308 1.1611 0.137 Uiso 1 1 calc R . .
H4B H 1.6513 0.9803 1.2723 0.137 Uiso 1 1 calc R . .
H4C H 1.7233 1.0031 1.1631 0.137 Uiso 1 1 calc R . .
C5 C 1.2659(5) 1.1309(2) 1.0279(4) 0.0754(12) Uani 1 1 d . . .
H5A H 1.1810 1.1124 1.0275 0.113 Uiso 1 1 calc R . .
H5B H 1.2730 1.1507 0.9492 0.113 Uiso 1 1 calc R . .
H5C H 1.2813 1.1657 1.0901 0.113 Uiso 1 1 calc R . .
C6 C 1.2839(4) 1.0545(2) 0.7506(3) 0.0580(9) Uani 1 1 d . . .
C7 C 1.2080(4) 1.0921(2) 0.6625(4) 0.0680(11) Uani 1 1 d . . .
H7 H 1.2366 1.1196 0.6026 0.082 Uiso 1 1 calc R . .
C8 C 1.0828(4) 1.08147(19) 0.6797(3) 0.0590(10) Uani 1 1 d . . .
C9 C 1.4253(4) 1.0443(3) 0.7701(4) 0.0797(13) Uani 1 1 d . . .
H9A H 1.4443 0.9968 0.7865 0.120 Uiso 1 1 calc R . .
H9B H 1.4627 1.0716 0.8385 0.120 Uiso 1 1 calc R . .
H9C H 1.4604 1.0581 0.6977 0.120 Uiso 1 1 calc R . .
C10 C 0.9632(5) 1.1090(3) 0.6050(4) 0.0866(14) Uani 1 1 d . . .
H10A H 0.9489 1.1553 0.6296 0.130 Uiso 1 1 calc R . .
H10B H 0.8909 1.0811 0.6180 0.130 Uiso 1 1 calc R . .
H10C H 0.9734 1.1082 0.5196 0.130 Uiso 1 1 calc R . .
C11 C 1.2334(3) 0.98564(16) 0.9290(3) 0.0450(8) Uani 1 1 d . . .
C12 C 1.1661(3) 0.92879(16) 0.9571(3) 0.0436(7) Uani 1 1 d . . .
C13 C 1.0100(4) 0.83869(17) 0.9192(3) 0.0532(9) Uani 1 1 d . . .
H13 H 1.0396 0.8279 1.0054 0.064 Uiso 1 1 calc R . .
C14 C 1.0675(4) 0.78571(18) 0.8421(3) 0.0574(10) Uani 1 1 d . . .
C15 C 1.0994(5) 0.7989(2) 0.7267(4) 0.0708(12) Uani 1 1 d . . .
H15 H 1.0883 0.8429 0.6942 0.085 Uiso 1 1 calc R . .
C16 C 1.1479(5) 0.7472(2) 0.6580(4) 0.0795(13) Uani 1 1 d . . .
H16 H 1.1683 0.7568 0.5801 0.095 Uiso 1 1 calc R . .
C17 C 1.1656(6) 0.6820(2) 0.7058(5) 0.0904(16) Uani 1 1 d . . .
H17 H 1.1990 0.6476 0.6608 0.108 Uiso 1 1 calc R . .
C18 C 1.1337(7) 0.6682(2) 0.8204(5) 0.1013(18) Uani 1 1 d . . .
H18 H 1.1432 0.6239 0.8519 0.122 Uiso 1 1 calc R . .
C19 C 1.0879(5) 0.7194(2) 0.8887(4) 0.0794(13) Uani 1 1 d . . .
H19 H 1.0702 0.7096 0.9674 0.095 Uiso 1 1 calc R . .
C20 C 0.8627(4) 0.8343(2) 0.9005(5) 0.0782(13) Uani 1 1 d . . .
H20A H 0.8309 0.8398 0.8150 0.117 Uiso 1 1 calc R . .
H20B H 0.8283 0.8699 0.9468 0.117 Uiso 1 1 calc R . .
H20C H 0.8366 0.7904 0.9280 0.117 Uiso 1 1 calc R . .
C21 C 0.8685(4) 0.9393(3) 0.6394(4) 0.0753(12) Uani 1 1 d . . .
H21A H 0.9187 0.9586 0.5800 0.090 Uiso 1 1 calc R . .
H21B H 0.8818 0.8900 0.6394 0.090 Uiso 1 1 calc R . .
C22 C 0.7272(6) 0.9528(4) 0.5937(6) 0.130(3) Uani 1 1 d . . .
H22A H 0.7110 1.0012 0.5944 0.195 Uiso 1 1 calc R . .
H22B H 0.6748 0.9300 0.6463 0.195 Uiso 1 1 calc R . .
H22C H 0.7067 0.9356 0.5116 0.195 Uiso 1 1 calc R . .
C23 C 0.8232(4) 1.0220(3) 0.9013(4) 0.0753(12) Uani 1 1 d . . .
H23A H 0.7491 0.9926 0.9044 0.090 Uiso 1 1 calc R . .
H23B H 0.8671 1.0260 0.9846 0.090 Uiso 1 1 calc R . .
C24 C 0.7740(5) 1.0920(3) 0.8617(5) 0.0961(16) Uani 1 1 d . . .
H24A H 0.7233 1.0889 0.7823 0.144 Uiso 1 1 calc R . .
H24B H 0.8454 1.1223 0.8575 0.144 Uiso 1 1 calc R . .
H24C H 0.7218 1.1095 0.9199 0.144 Uiso 1 1 calc R . .
C25 C 1.0330(5) 0.9647(3) 1.1984(4) 0.0792(13) Uani 1 1 d . . .
H25A H 1.0619 1.0034 1.1540 0.095 Uiso 1 1 calc R . .
H25B H 0.9579 0.9454 1.1488 0.095 Uiso 1 1 calc R . .
C26 C 0.9947(5) 0.9899(3) 1.3179(4) 0.1030(18) Uani 1 1 d . . .
H26A H 1.0645 1.0156 1.3618 0.154 Uiso 1 1 calc R . .
H26B H 0.9752 0.9514 1.3666 0.154 Uiso 1 1 calc R . .
H26C H 0.9203 1.0188 1.3014 0.154 Uiso 1 1 calc R . .
C27 C 1.1141(5) 0.8000(3) 1.2542(5) 0.0864(15) Uani 1 1 d . . .
H27A H 1.1426 0.7693 1.1940 0.104 Uiso 1 1 calc R . .
H27B H 1.1577 0.7864 1.3340 0.104 Uiso 1 1 calc R . .
C28 C 0.9692(7) 0.7896(4) 1.2534(8) 0.152(3) Uani 1 1 d . . .
H34A H 0.9234 0.8101 1.1809 0.229 Uiso 1 1 calc R . .
H34B H 0.9430 0.8109 1.3247 0.229 Uiso 1 1 calc R . .
H34C H 0.9505 0.7414 1.2542 0.229 Uiso 1 1 calc R . .
C29 C 1.3228(5) 0.9287(3) 1.3312(4) 0.0837(13) Uani 1 1 d . . .
H28A H 1.3986 0.9053 1.3107 0.100 Uiso 1 1 calc R . .
H28B H 1.3334 0.9772 1.3154 0.100 Uiso 1 1 calc R . .
C30 C 1.3180(6) 0.9196(4) 1.4656(4) 0.126(2) Uani 1 1 d . . .
H30A H 1.3954 0.9375 1.5113 0.190 Uiso 1 1 calc R . .
H30B H 1.3105 0.8717 1.4835 0.190 Uiso 1 1 calc R . .
H30C H 1.2450 0.9438 1.4882 0.190 Uiso 1 1 calc R . .
C31 C 1.4103(6) 0.8467(3) 0.8577(5) 0.1044(19) Uani 1 1 d D . .
H31A H 1.3640 0.8041 0.8389 0.125 Uiso 1 1 calc R A 1
H31B H 1.3665 0.8819 0.8053 0.125 Uiso 1 1 calc R A 1
C32 C 1.5339(9) 0.8389(7) 0.8258(10) 0.087(3) Uani 0.50 1 d PD B 1
H32A H 1.5279 0.8273 0.7404 0.131 Uiso 0.50 1 calc PR B 1
H32B H 1.5781 0.8030 0.8743 0.131 Uiso 0.50 1 calc PR B 1
H32C H 1.5806 0.8811 0.8407 0.131 Uiso 0.50 1 calc PR B 1
C32A C 1.4762(15) 0.7843(8) 0.8238(12) 0.124(5) Uani 0.50 1 d PD B 2
H32D H 1.4705 0.7817 0.7360 0.186 Uiso 0.50 1 calc PR B 2
H32E H 1.4360 0.7447 0.8538 0.186 Uiso 0.50 1 calc PR B 2
H32F H 1.5650 0.7859 0.8592 0.186 Uiso 0.50 1 calc PR B 2
C33 C 1.4778(7) 0.8098(3) 1.1560(6) 0.119(2) Uani 1 1 d D . .
H33A H 1.5692 0.8202 1.1690 0.143 Uiso 1 1 calc R B 1
H33B H 1.4441 0.8210 1.2313 0.143 Uiso 1 1 calc R B 1
C34 C 1.463(2) 0.7372(6) 1.1358(16) 0.123(5) Uani 0.50 1 d PD B 1
H34D H 1.5075 0.7129 1.2051 0.185 Uiso 0.50 1 calc PR B 1
H34E H 1.4991 0.7247 1.0632 0.185 Uiso 0.50 1 calc PR B 1
H34F H 1.3735 0.7255 1.1258 0.185 Uiso 0.50 1 calc PR B 1
C34A C 1.560(2) 0.7542(10) 1.1292(19) 0.193(13) Uani 0.50 1 d PD B 2
H35D H 1.5918 0.7307 1.2038 0.290 Uiso 0.50 1 calc PR B 2
H35E H 1.6309 0.7721 1.0925 0.290 Uiso 0.50 1 calc PR B 2
H35F H 1.5116 0.7228 1.0734 0.290 Uiso 0.50 1 calc PR B 2
C101 C 0.4602(5) 0.1857(4) 0.4865(7) 0.099(3) Uiso 0.60 1 d PGDU C 1
C102 C 0.4066(6) 0.1312(3) 0.4156(7) 0.078(2) Uiso 0.60 1 d PGDU C 1
H102 H 0.4552 0.0921 0.4067 0.094 Uiso 0.60 1 calc PR C 1
C103 C 0.2802(7) 0.1351(3) 0.3582(6) 0.105(3) Uiso 0.60 1 d PGDU C 1
H103 H 0.2443 0.0987 0.3108 0.127 Uiso 0.60 1 calc PR C 1
C104 C 0.2075(5) 0.1936(4) 0.3716(7) 0.085(2) Uiso 0.60 1 d PGDU C 1
H104 H 0.1229 0.1962 0.3331 0.102 Uiso 0.60 1 calc PR C 1
C105 C 0.2611(7) 0.2481(3) 0.4424(8) 0.137(4) Uiso 0.60 1 d PGDU C 1
H105 H 0.2124 0.2872 0.4514 0.165 Uiso 0.60 1 calc PR C 1
C106 C 0.3874(8) 0.2441(3) 0.4999(8) 0.101(3) Uiso 0.60 1 d PGDU C 1
H106 H 0.4233 0.2806 0.5473 0.121 Uiso 0.60 1 calc PR C 1
C107 C 0.5894(12) 0.1819(7) 0.5345(11) 0.129(4) Uiso 0.60 1 d PD C 1
H10D H 0.6133 0.2222 0.5825 0.193 Uiso 0.60 1 calc PR C 1
H10E H 0.6405 0.1789 0.4687 0.193 Uiso 0.60 1 calc PR C 1
H10F H 0.6038 0.1419 0.5856 0.193 Uiso 0.60 1 calc PR C 1
C201 C 0.4516(9) 0.1634(6) 0.4524(10) 0.115(5) Uiso 0.40 1 d PGDU D 2
C202 C 0.3451(13) 0.1367(5) 0.3783(11) 0.103(4) Uiso 0.40 1 d PGDU D 2
H202 H 0.3514 0.0952 0.3381 0.123 Uiso 0.40 1 calc PR D 2
C203 C 0.2290(10) 0.1723(8) 0.3643(13) 0.155(7) Uiso 0.40 1 d PGDU D 2
H203 H 0.1578 0.1544 0.3147 0.186 Uiso 0.40 1 calc PR D 2
C204 C 0.2195(10) 0.2344(7) 0.4244(14) 0.121(5) Uiso 0.40 1 d PGDU D 2
H204 H 0.1419 0.2582 0.4150 0.145 Uiso 0.40 1 calc PR D 2
C205 C 0.3260(14) 0.2610(6) 0.4985(14) 0.150(7) Uiso 0.40 1 d PGDU D 2
H205 H 0.3197 0.3026 0.5387 0.180 Uiso 0.40 1 calc PR D 2
C206 C 0.4421(11) 0.2255(7) 0.5125(13) 0.129(5) Uiso 0.40 1 d PGDU D 2
H206 H 0.5133 0.2433 0.5621 0.155 Uiso 0.40 1 calc PR D 2
C207 C 0.5504(13) 0.1197(9) 0.4694(16) 0.156(7) Uiso 0.40 1 d PGD D 2
H20D H 0.6210 0.1407 0.5210 0.234 Uiso 0.40 1 calc PR D 2
H20E H 0.5766 0.1084 0.3916 0.234 Uiso 0.40 1 calc PR D 2
H20F H 0.5247 0.0787 0.5079 0.234 Uiso 0.40 1 calc PR D 2

loop_
_atom_site_aniso_label
_atom_site_aniso_U_11
_atom_site_aniso_U_22
_atom_site_aniso_U_33
_atom_site_aniso_U_23
_atom_site_aniso_U_13
_atom_site_aniso_U_12
Al1 0.0561(6) 0.0572(6) 0.0422(6) 0.0056(5) 0.0024(4) 0.0003(5)
Al2 0.0694(7) 0.0578(6) 0.0415(6) 0.0060(5) 0.0081(5) 0.0032(6)
Al3 0.0735(8) 0.0626(7) 0.0589(7) -0.0003(6) 0.0066(6) 0.0237(6)
N5 0.0598(18) 0.0388(15) 0.0424(14) 0.0009(12) 0.0054(13) -0.0045(13)
N4 0.0499(17) 0.0478(15) 0.0439(15) 0.0064(13) 0.0092(13) 0.0001(13)
N3 0.0576(18) 0.0474(16) 0.0474(16) 0.0121(13) 0.0036(14) 0.0004(14)
N2 0.0496(16) 0.0509(16) 0.0462(15) 0.0031(14) 0.0027(13) -0.0010(14)
N1 0.0505(17) 0.074(2) 0.0481(16) 0.0094(16) 0.0090(14) 0.0087(17)
O1 0.0640(15) 0.0429(12) 0.0414(12) 0.0051(10) 0.0063(11) 0.0063(11)
C1 0.048(2) 0.102(3) 0.044(2) 0.007(2) 0.0041(17) -0.010(2)
C2 0.063(3) 0.087(3) 0.055(2) -0.005(2) 0.005(2) -0.025(2)
C3 0.067(2) 0.059(2) 0.047(2) -0.0022(18) 0.0095(18) -0.0105(19)
C4 0.054(2) 0.138(4) 0.077(3) 0.014(3) -0.002(2) 0.001(3)
C5 0.090(3) 0.054(2) 0.081(3) -0.006(2) 0.011(3) -0.007(2)
C6 0.065(2) 0.064(2) 0.046(2) 0.0105(18) 0.0145(18) -0.0054(19)
C7 0.080(3) 0.069(3) 0.056(2) 0.018(2) 0.015(2) -0.005(2)
C8 0.076(3) 0.055(2) 0.044(2) 0.0095(17) 0.0031(19) -0.001(2)
C9 0.068(3) 0.107(3) 0.069(3) 0.018(3) 0.025(2) -0.005(3)
C10 0.098(4) 0.086(3) 0.070(3) 0.032(2) -0.009(3) 0.011(3)
C11 0.0546(19) 0.0451(18) 0.0347(16) 0.0031(14) 0.0035(14) 0.0044(16)
C12 0.055(2) 0.0376(16) 0.0376(17) 0.0009(14) 0.0050(15) 0.0035(15)
C13 0.070(2) 0.0434(18) 0.0445(19) 0.0028(15) 0.0027(17) -0.0143(17)
C14 0.070(2) 0.047(2) 0.051(2) -0.0031(17) -0.0049(18) -0.0062(18)
C15 0.097(3) 0.057(2) 0.056(2) 0.001(2) 0.003(2) 0.001(2)
C16 0.097(3) 0.083(3) 0.056(3) -0.011(2) 0.005(2) 0.000(3)
C17 0.123(4) 0.062(3) 0.081(3) -0.026(3) -0.003(3) 0.006(3)
C18 0.162(6) 0.054(3) 0.088(4) 0.001(3) 0.015(4) 0.006(3)
C19 0.121(4) 0.049(2) 0.066(3) 0.001(2) 0.004(2) -0.002(2)
C20 0.082(3) 0.069(3) 0.086(3) 0.001(2) 0.022(2) -0.026(2)
C21 0.081(3) 0.085(3) 0.056(2) 0.003(2) -0.005(2) -0.010(2)
C22 0.114(5) 0.139(6) 0.116(5) 0.008(4) -0.061(4) -0.003(4)
C23 0.070(3) 0.090(3) 0.067(3) 0.011(2) 0.013(2) 0.019(2)
C24 0.093(4) 0.103(4) 0.094(4) -0.012(3) 0.018(3) 0.020(3)
C25 0.090(3) 0.095(3) 0.052(2) 0.001(2) 0.009(2) 0.018(3)
C26 0.093(4) 0.138(5) 0.077(3) -0.016(3) 0.008(3) 0.036(4)
C27 0.113(4) 0.079(3) 0.065(3) 0.022(2) 0.005(3) -0.011(3)
C28 0.130(6) 0.155(7) 0.172(7) 0.066(6) 0.021(5) -0.057(5)
C29 0.087(3) 0.099(3) 0.064(3) -0.008(3) 0.004(2) -0.006(3)
C30 0.125(5) 0.186(7) 0.061(3) 0.003(4) -0.013(3) -0.025(5)
C31 0.116(4) 0.107(4) 0.088(4) -0.023(3) 0.011(3) 0.045(3)
C32 0.061(6) 0.121(9) 0.085(7) -0.016(7) 0.034(5) 0.001(6)
C32A 0.125(11) 0.143(12) 0.099(9) -0.044(9) -0.001(8) 0.051(10)
C33 0.137(5) 0.091(4) 0.119(5) 0.014(4) -0.024(4) 0.050(4)
C34 0.194(17) 0.068(7) 0.110(10) 0.020(7) 0.033(11) 0.027(10)
C34A 0.26(3) 0.173(18) 0.171(16) 0.105(15) 0.13(2) 0.17(2)

loop_
_atom_type_symbol
_atom_type_description
_atom_type_scat_dispersion_real
_atom_type_scat_dispersion_imag
_atom_type_scat_source
C C 0.0033 0.0016 'International Tables Vol C Tables 4.2.6.8 and 6.1.1.4'
H H 0.0000 0.0000 'International Tables Vol C Tables 4.2.6.8 and 6.1.1.4'
N N 0.0061 0.0033 'International Tables Vol C Tables 4.2.6.8 and 6.1.1.4'
Al Al 0.0645 0.0514 'International Tables Vol C Tables 4.2.6.8 and 6.1.1.4'
O O 0.0106 0.0060 'International Tables Vol C Tables 4.2.6.8 and 6.1.1.4'

loop_
_geom_angle_atom_site_label_1
_geom_angle_atom_site_label_2
_geom_angle_atom_site_label_3
_geom_angle
N5 Al1 N3 95.91(12)
N5 Al1 C23 112.99(15)
N3 Al1 C23 107.73(18)
N5 Al1 C21 113.20(17)
N3 Al1 C21 105.99(17)
C23 Al1 C21 118.1(2)
C25 Al2 O1 103.08(14)
C25 Al2 C27 115.6(2)
O1 Al2 C27 105.48(18)
C25 Al2 C29 110.7(2)
O1 Al2 C29 105.63(17)
C27 Al2 C29 114.9(2)
O1 Al3 C31 113.48(19)
O1 Al3 C33 109.9(3)
C31 Al3 C33 117.8(3)
O1 Al3 N1 89.91(12)
C31 Al3 N1 107.7(2)
C33 Al3 N1 114.8(2)
C12 N5 C13 115.9(3)
C12 N5 Al1 121.7(2)
C13 N5 Al1 122.1(2)
C6 N4 N3 110.4(3)
C6 N4 C11 128.8(3)
N3 N4 C11 120.4(3)
C8 N3 N4 105.7(3)
C8 N3 Al1 128.7(2)
N4 N3 Al1 118.9(2)
C3 N2 N1 110.5(3)
C3 N2 C11 129.4(3)
N1 N2 C11 119.8(3)
C1 N1 N2 105.3(3)
C1 N1 Al3 139.3(3)
N2 N1 Al3 112.3(2)
C12 O1 Al3 109.1(2)
C12 O1 Al2 121.5(2)
Al3 O1 Al2 123.77(11)
N1 C1 C2 109.9(3)
N1 C1 C4 120.6(4)
C2 C1 C4 129.6(4)
C1 C2 C3 107.4(4)
N2 C3 C2 106.7(4)
N2 C3 C5 121.4(3)
C2 C3 C5 131.9(4)
N4 C6 C7 106.6(3)
N4 C6 C9 123.4(3)
C7 C6 C9 129.9(4)
C8 C7 C6 107.1(3)
N3 C8 C7 110.2(3)
N3 C8 C10 121.7(4)
C7 C8 C10 128.0(4)
C12 C11 N4 123.3(3)
C12 C11 N2 121.0(3)
N4 C11 N2 115.7(3)
N5 C12 C11 124.3(3)
N5 C12 O1 120.9(3)
C11 C12 O1 114.8(3)
N5 C13 C14 113.6(3)
N5 C13 C20 110.0(3)
C14 C13 C20 111.0(3)
C15 C14 C19 117.8(4)
C15 C14 C13 123.6(3)
C19 C14 C13 118.6(4)
C14 C15 C16 121.0(4)
C17 C16 C15 119.9(5)
C18 C17 C16 119.6(5)
C17 C18 C19 120.4(5)
C18 C19 C14 121.2(4)
C22 C21 Al1 118.3(4)
C24 C23 Al1 118.9(3)
C26 C25 Al2 113.7(3)
C28 C27 Al2 116.1(4)
C30 C29 Al2 116.0(4)
C32 C31 C32A 50.4(7)
C32 C31 Al3 117.6(6)
C32A C31 Al3 122.8(7)
C34A C33 C34 44.0(11)
C34A C33 Al3 121.6(9)
C34 C33 Al3 117.2(8)
C102 C101 C106 120.0
C102 C101 C107 118.1(7)
C106 C101 C107 121.7(7)
C103 C102 C101 120.0
C102 C103 C104 120.0
C105 C104 C103 120.0
C104 C105 C106 120.0
C105 C106 C101 120.0
C207 C201 C202 113.0
C207 C201 C206 126.4
C202 C201 C206 120.0
C201 C202 C203 120.0
C204 C203 C202 120.0
C203 C204 C205 120.0
C206 C205 C204 120.0
C205 C206 C201 120.0

loop_
_geom_bond_atom_site_label_1
_geom_bond_atom_site_label_2
_geom_bond_distance
Al1 N5 1.913(3)
Al1 N3 1.970(3)
Al1 C23 1.976(5)
Al1 C21 1.979(4)
Al2 C25 1.972(5)
Al2 O1 1.985(2)
Al2 C27 1.993(5)
Al2 C29 1.994(5)
Al3 O1 1.886(3)
Al3 C31 1.945(6)
Al3 C33 1.954(5)
Al3 N1 1.972(4)
N5 C12 1.340(4)
N5 C13 1.487(4)
N4 C6 1.349(5)
N4 N3 1.377(4)
N4 C11 1.415(4)
N3 C8 1.343(4)
N2 C3 1.352(5)
N2 N1 1.373(4)
N2 C11 1.417(4)
N1 C1 1.355(5)
O1 C12 1.383(4)
C1 C2 1.367(7)
C1 C4 1.514(6)
C2 C3 1.371(6)
C3 C5 1.488(6)
C6 C7 1.379(5)
C6 C9 1.482(6)
C7 C8 1.367(6)
C8 C10 1.501(6)
C11 C12 1.371(5)
C13 C14 1.513(5)
C13 C20 1.532(6)
C14 C15 1.381(6)
C14 C19 1.397(6)
C15 C16 1.396(6)
C16 C17 1.378(7)
C17 C18 1.375(7)
C18 C19 1.374(7)
C21 C22 1.521(7)
C23 C24 1.501(7)
C25 C26 1.509(6)
C27 C28 1.532(8)
C29 C30 1.497(7)
C31 C32 1.397(9)
C31 C32A 1.471(11)
C33 C34A 1.439(12)
C33 C34 1.438(12)
C101 C102 1.3900
C101 C106 1.3900
C101 C107 1.387(12)
C102 C103 1.3900
C103 C104 1.3900
C104 C105 1.3900
C105 C106 1.3900
C201 C207 1.3335
C201 C202 1.3900
C201 C206 1.3900
C202 C203 1.3900
C203 C204 1.3900
C204 C205 1.3900
C205 C206 1.3900
